data_1554416
loop_
_publ_author_name
'Qiu, Shaobing'
'Guo, Chunlei'
'Wang, Mingkang'
'Sun, Zhenglong'
'Li, Hui'
'Qian, Xuhong'
'Yang, Youjun'

_publ_section_title
;
 Mild dealkylative N-nitrosation of N,N-dialkylaniline derivatives for
 convenient preparation of photo-triggered and photo-calibrated NO donors
;
_journal_issue 22
_journal_name_full 'Organic Chemistry Frontiers'
_journal_page_first 3206
_journal_paper_doi 10.1039/C8QO00818C
_journal_volume 5
_journal_year 2018
_chemical_formula_sum 'C24 H22 N4 O4'
_chemical_formula_weight 430.45
_space_group_crystal_system monoclinic
_space_group_IT_number 14
_space_group_name_Hall '-P 2ybc'
_space_group_name_H-M_alt 'P 1 21/c 1'
_atom_sites_solution_hydrogens geom
_audit_creation_method SHELXL-2013
_audit_update_record
;
2018-08-03 deposited with the CCDC.
2018-09-13 downloaded from the CCDC.
;
_cell_angle_alpha 90
_cell_angle_beta 108.2310(10)
_cell_angle_gamma 90
_cell_formula_units_Z 4
_cell_length_a 18.2546(6)
_cell_length_b 9.1982(3)
_cell_length_c 13.3199(4)
_cell_measurement_reflns_used 8483
_cell_measurement_temperature 296(2)
_cell_measurement_theta_max 0.7456
_cell_measurement_theta_min 0.6975
_cell_volume 2124.27(12)
_computing_cell_refinement 'Bruker SAINT'
_computing_data_collection 'Bruker APEX2'
_computing_data_reduction 'Bruker SAINT'
_computing_molecular_graphics 'Bruker SHELXTL'
_computing_publication_material 'Bruker SHELXTL'
_computing_structure_refinement 'SHELXL-2013 (Sheldrick, 2013)'
_computing_structure_solution 'SHELXS-97 (Sheldrick 2008)'
_diffrn_ambient_temperature 296(2)
_diffrn_measured_fraction_theta_full 0.998
_diffrn_measured_fraction_theta_max 0.998
_diffrn_measurement_device_type 'Bruker APEX-II CCD'
_diffrn_measurement_method '\f and \w scans'
_diffrn_radiation_type MoK\a
_diffrn_radiation_wavelength 0.71073
_diffrn_reflns_av_R_equivalents 0.0522
_diffrn_reflns_av_unetI/netI 0.0292
_diffrn_reflns_Laue_measured_fraction_full 0.998
_diffrn_reflns_Laue_measured_fraction_max 0.998
_diffrn_reflns_limit_h_max 21
_diffrn_reflns_limit_h_min -22
_diffrn_reflns_limit_k_max 10
_diffrn_reflns_limit_k_min -11
_diffrn_reflns_limit_l_max 16
_diffrn_reflns_limit_l_min -16
_diffrn_reflns_number 31544
_diffrn_reflns_point_group_measured_fraction_full 0.998
_diffrn_reflns_point_group_measured_fraction_max 0.998
_diffrn_reflns_theta_full 25.242
_diffrn_reflns_theta_max 25.495
_diffrn_reflns_theta_min 2.738
_exptl_absorpt_coefficient_mu 0.094
_exptl_absorpt_correction_T_max 0.7456
_exptl_absorpt_correction_T_min 0.6975
_exptl_absorpt_correction_type multi-scan
_exptl_absorpt_process_details sadabs
_exptl_crystal_colour colorless
_exptl_crystal_density_diffrn 1.346
_exptl_crystal_description prismatic
_exptl_crystal_F_000 904
_exptl_crystal_size_max 0.160
_exptl_crystal_size_mid 0.140
_exptl_crystal_size_min 0.100
_refine_diff_density_max 0.310
_refine_diff_density_min -0.275
_refine_diff_density_rms 0.035
_refine_ls_extinction_coef 0.015(2)
_refine_ls_extinction_expression Fc^*^=kFc[1+0.001xFc^2^\l^3^/sin(2\q)]^-1/4^
_refine_ls_extinction_method SHELXL
_refine_ls_goodness_of_fit_ref 1.038
_refine_ls_hydrogen_treatment constr
_refine_ls_matrix_type full
_refine_ls_number_parameters 292
_refine_ls_number_reflns 3944
_refine_ls_number_restraints 0
_refine_ls_restrained_S_all 1.038
_refine_ls_R_factor_all 0.0736
_refine_ls_R_factor_gt 0.0494
_refine_ls_shift/su_max 0.000
_refine_ls_shift/su_mean 0.000
_refine_ls_structure_factor_coef Fsqd
_refine_ls_weighting_details 'w=1/[\s^2^(Fo^2^)+(0.0559P)^2^+0.8654P] where P=(Fo^2^+2Fc^2^)/3'
_refine_ls_weighting_scheme calc
_refine_ls_wR_factor_gt 0.1184
_refine_ls_wR_factor_ref 0.1352
_reflns_Friedel_coverage 0.000
_reflns_number_gt 2834
_reflns_number_total 3944
_reflns_threshold_expression 'I > 2\s(I)'
_cod_data_source_file c8qo00818c2.cif
_cod_data_source_block d8v17444
_cod_original_sg_symbol_H-M 'P 21/c'
_cod_database_code 1554416
_shelx_space_group_comment
; 
The symmetry employed for this shelxl refinement is uniquely defined 
by the following loop, which should always be used as a source of 
symmetry information in preference to the above space-group names. 
They are only intended as comments. 
;
_shelx_estimated_absorpt_t_min 0.985
_shelx_estimated_absorpt_t_max 0.991
_shelxl_version_number 2013-4

loop_
_space_group_symop_operation_xyz
'x, y, z'
'-x, y+1/2, -z+1/2'
'-x, -y, -z'
'x, -y-1/2, z-1/2'

loop_
_atom_site_label
_atom_site_type_symbol
_atom_site_fract_x
_atom_site_fract_y
_atom_site_fract_z
_atom_site_U_iso_or_equiv
_atom_site_adp_type
_atom_site_occupancy
_atom_site_site_symmetry_order
_atom_site_calc_flag
_atom_site_refinement_flags_posn
_atom_site_refinement_flags_adp
N1 N 0.93957(10) 0.56237(19) 0.18419(14) 0.0480(4) Uani 1 1 d . .
N2 N 0.97448(11) 0.6916(2) 0.19350(16) 0.0635(6) Uani 1 1 d . .
N3 N 0.55082(11) 0.0043(2) 0.32649(15) 0.0578(5) Uani 1 1 d . .
N4 N 0.49086(14) 0.0170(3) 0.3624(2) 0.0918(8) Uani 1 1 d . .
O1 O 0.74904(9) 0.29916(18) 0.27840(11) 0.0596(5) Uani 1 1 d . .
O2 O 0.84587(8) 0.37298(17) 0.58881(10) 0.0547(4) Uani 1 1 d . .
O3 O 1.00364(10) 0.7169(2) 0.12283(15) 0.0775(6) Uani 1 1 d . .
O4 O 0.43842(14) -0.0697(3) 0.32258(19) 0.1273(11) Uani 1 1 d . .
C1 C 0.80787(11) 0.3992(2) 0.31185(15) 0.0433(5) Uani 1 1 d . .
C2 C 0.84368(11) 0.4319(2) 0.23745(16) 0.0443(5) Uani 1 1 d . .
H2A H 0.8271 0.3887 0.1710 0.053 Uiso 1 1 calc R U
C3 C 0.90389(11) 0.5287(2) 0.26208(16) 0.0427(5) Uani 1 1 d . .
C4 C 0.92889(13) 0.5907(2) 0.36218(17) 0.0529(6) Uani 1 1 d . .
H4 H 0.9706 0.6542 0.3803 0.063 Uiso 1 1 calc R U
C5 C 0.89164(13) 0.5575(2) 0.43388(17) 0.0529(6) Uani 1 1 d . .
H5 H 0.9085 0.6006 0.5004 0.063 Uiso 1 1 calc R U
C6 C 0.82923(12) 0.4614(2) 0.41096(15) 0.0435(5) Uani 1 1 d . .
C7 C 0.78918(12) 0.4259(2) 0.49144(15) 0.0449(5) Uani 1 1 d . .
C8 C 0.72856(11) 0.3100(2) 0.44900(14) 0.0418(5) Uani 1 1 d . .
C9 C 0.71161(12) 0.2557(2) 0.34761(15) 0.0437(5) Uani 1 1 d . .
C10 C 0.65458(12) 0.1539(2) 0.30796(16) 0.0478(5) Uani 1 1 d . .
H10 H 0.6449 0.1186 0.2396 0.057 Uiso 1 1 calc R U
C11 C 0.61214(12) 0.1046(2) 0.36969(16) 0.0459(5) Uani 1 1 d . .
C12 C 0.62866(13) 0.1540(2) 0.47314(17) 0.0517(6) Uani 1 1 d . .
H12 H 0.6014 0.1187 0.5165 0.062 Uiso 1 1 calc R U
C13 C 0.68548(13) 0.2551(2) 0.51003(16) 0.0500(5) Uani 1 1 d . .
H13 H 0.6958 0.2887 0.5789 0.060 Uiso 1 1 calc R U
C14 C 0.75553(12) 0.5573(2) 0.52929(16) 0.0464(5) Uani 1 1 d . .
C15 C 0.69501(15) 0.6457(3) 0.4707(2) 0.0639(6) Uani 1 1 d . .
H15 H 0.6719 0.6310 0.3986 0.077 Uiso 1 1 calc R U
C16 C 0.67062(17) 0.7553(3) 0.5229(3) 0.0798(8) Uani 1 1 d . .
H16 H 0.6300 0.8150 0.4859 0.096 Uiso 1 1 calc R U
C17 C 0.70625(18) 0.7776(3) 0.6306(3) 0.0796(8) Uani 1 1 d . .
H17 H 0.6894 0.8529 0.6645 0.096 Uiso 1 1 calc R U
C18 C 0.76538(16) 0.6911(3) 0.6873(2) 0.0684(7) Uani 1 1 d . .
H18 H 0.7887 0.7062 0.7593 0.082 Uiso 1 1 calc R U
C19 C 0.79018(13) 0.5795(2) 0.63493(17) 0.0524(6) Uani 1 1 d . .
C20 C 0.85174(14) 0.4700(3) 0.67503(17) 0.0579(6) Uani 1 1 d . .
H20A H 0.9020 0.5164 0.6977 0.069 Uiso 1 1 calc R U
H20B H 0.8445 0.4177 0.7345 0.069 Uiso 1 1 calc R U
C21 C 0.93516(14) 0.4660(3) 0.09538(19) 0.0617(7) Uani 1 1 d . .
H21A H 0.9270 0.3672 0.1151 0.074 Uiso 1 1 calc R U
H21B H 0.9840 0.4686 0.0810 0.074 Uiso 1 1 calc R U
C22 C 0.87145(18) 0.5059(3) -0.0041(2) 0.0861(9) Uani 1 1 d . .
H22A H 0.8232 0.5092 0.0105 0.129 Uiso 1 1 calc R U
H22B H 0.8686 0.4344 -0.0577 0.129 Uiso 1 1 calc R U
H22C H 0.8820 0.5994 -0.0284 0.129 Uiso 1 1 calc R U
C23 C 0.55296(16) -0.1045(3) 0.2463(2) 0.0720(7) Uani 1 1 d . .
H23A H 0.5305 -0.1945 0.2610 0.086 Uiso 1 1 calc R U
H23B H 0.6063 -0.1239 0.2517 0.086 Uiso 1 1 calc R U
C24 C 0.51090(19) -0.0578(4) 0.1367(2) 0.0990(11) Uani 1 1 d . .
H24A H 0.4574 -0.0439 0.1295 0.148 Uiso 1 1 calc R U
H24B H 0.5158 -0.1310 0.0879 0.148 Uiso 1 1 calc R U
H24C H 0.5323 0.0320 0.1218 0.148 Uiso 1 1 calc R U

loop_
_atom_site_aniso_label
_atom_site_aniso_U_11
_atom_site_aniso_U_22
_atom_site_aniso_U_33
_atom_site_aniso_U_23
_atom_site_aniso_U_13
_atom_site_aniso_U_12
N1 0.0444(10) 0.0451(10) 0.0556(11) 0.0058(8) 0.0173(8) -0.0080(8)
N2 0.0600(12) 0.0551(12) 0.0692(13) 0.0126(10) 0.0115(10) -0.0152(10)
N3 0.0614(12) 0.0655(12) 0.0553(11) -0.0050(10) 0.0309(9) -0.0201(10)
N4 0.0768(15) 0.128(2) 0.0875(17) -0.0277(15) 0.0500(14) -0.0444(16)
O1 0.0663(10) 0.0793(11) 0.0413(8) -0.0184(8) 0.0287(7) -0.0358(9)
O2 0.0592(9) 0.0593(9) 0.0386(8) 0.0014(7) 0.0055(7) 0.0123(7)
O3 0.0720(12) 0.0807(13) 0.0799(12) 0.0243(10) 0.0239(10) -0.0255(10)
O4 0.1031(17) 0.186(3) 0.1153(18) -0.0527(18) 0.0667(15) -0.0888(19)
C1 0.0425(11) 0.0449(11) 0.0424(11) -0.0064(9) 0.0132(9) -0.0087(9)
C2 0.0463(11) 0.0471(12) 0.0409(11) -0.0040(9) 0.0156(9) -0.0074(10)
C3 0.0416(11) 0.0393(11) 0.0468(11) 0.0034(9) 0.0132(9) -0.0006(9)
C4 0.0486(12) 0.0498(13) 0.0570(13) -0.0026(11) 0.0116(10) -0.0139(10)
C5 0.0588(13) 0.0501(13) 0.0455(12) -0.0103(10) 0.0104(10) -0.0100(11)
C6 0.0466(11) 0.0438(11) 0.0389(11) -0.0023(9) 0.0115(9) -0.0007(9)
C7 0.0485(12) 0.0472(12) 0.0343(10) -0.0006(9) 0.0062(9) 0.0042(10)
C8 0.0480(11) 0.0430(11) 0.0354(10) -0.0002(9) 0.0144(9) 0.0011(9)
C9 0.0470(11) 0.0510(12) 0.0373(10) -0.0017(9) 0.0192(9) -0.0054(10)
C10 0.0531(12) 0.0549(13) 0.0381(10) -0.0061(9) 0.0184(9) -0.0115(10)
C11 0.0496(12) 0.0462(12) 0.0455(11) 0.0019(9) 0.0200(9) -0.0049(10)
C12 0.0631(14) 0.0542(13) 0.0475(12) 0.0023(10) 0.0312(11) -0.0046(11)
C13 0.0640(14) 0.0538(13) 0.0366(10) -0.0020(9) 0.0218(10) 0.0006(11)
C14 0.0516(12) 0.0426(11) 0.0453(11) -0.0026(9) 0.0156(10) -0.0016(10)
C15 0.0661(15) 0.0591(15) 0.0605(14) 0.0019(12) 0.0112(12) 0.0116(13)
C16 0.0794(19) 0.0567(16) 0.101(2) -0.0010(15) 0.0252(17) 0.0188(14)
C17 0.090(2) 0.0600(17) 0.099(2) -0.0249(16) 0.0439(18) -0.0026(16)
C18 0.0863(19) 0.0616(16) 0.0618(15) -0.0235(13) 0.0297(14) -0.0120(15)
C19 0.0572(13) 0.0540(13) 0.0451(12) -0.0074(10) 0.0147(10) -0.0086(11)
C20 0.0655(15) 0.0634(15) 0.0397(12) -0.0053(11) 0.0093(10) -0.0032(12)
C21 0.0693(15) 0.0580(15) 0.0715(16) -0.0009(12) 0.0419(13) -0.0118(12)
C22 0.095(2) 0.103(2) 0.0602(16) -0.0016(16) 0.0239(15) -0.0341(19)
C23 0.0782(18) 0.0677(17) 0.0736(17) -0.0114(14) 0.0288(14) -0.0234(14)
C24 0.092(2) 0.132(3) 0.0661(18) -0.0141(18) 0.0144(16) -0.037(2)

loop_
_atom_type_symbol
_atom_type_description
_atom_type_scat_dispersion_real
_atom_type_scat_dispersion_imag
_atom_type_scat_source
C C 0.0033 0.0016 'International Tables Vol C Tables 4.2.6.8 and 6.1.1.4'
H H 0.0000 0.0000 'International Tables Vol C Tables 4.2.6.8 and 6.1.1.4'
N N 0.0061 0.0033 'International Tables Vol C Tables 4.2.6.8 and 6.1.1.4'
O O 0.0106 0.0060 'International Tables Vol C Tables 4.2.6.8 and 6.1.1.4'

loop_
_geom_angle_atom_site_label_1
_geom_angle_atom_site_label_2
_geom_angle_atom_site_label_3
_geom_angle
N2 N1 C3 116.12(18)
N2 N1 C21 121.29(18)
C3 N1 C21 122.51(17)
O3 N2 N1 113.7(2)
N4 N3 C11 115.37(19)
N4 N3 C23 122.2(2)
C11 N3 C23 122.46(18)
O4 N4 N3 113.9(2)
C9 O1 C1 118.70(15)
C20 O2 C7 110.96(15)
O1 C1 C6 123.03(17)
O1 C1 C2 114.19(17)
C6 C1 C2 122.78(18)
C3 C2 C1 119.59(18)
C3 C2 H2A 120.2
C1 C2 H2A 120.2
C2 C3 C4 119.58(19)
C2 C3 N1 118.86(18)
C4 C3 N1 121.56(18)
C5 C4 C3 119.51(19)
C5 C4 H4 120.2
C3 C4 H4 120.2
C4 C5 C6 122.5(2)
C4 C5 H5 118.8
C6 C5 H5 118.8
C1 C6 C5 116.02(19)
C1 C6 C7 122.38(18)
C5 C6 C7 121.59(18)
O2 C7 C6 109.59(16)
O2 C7 C14 102.60(15)
C6 C7 C14 113.66(17)
O2 C7 C8 109.14(16)
C6 C7 C8 110.30(16)
C14 C7 C8 111.22(17)
C9 C8 C13 116.48(19)
C9 C8 C7 122.26(17)
C13 C8 C7 121.24(17)
O1 C9 C10 114.67(17)
O1 C9 C8 123.19(18)
C10 C9 C8 122.13(18)
C11 C10 C9 119.74(19)
C11 C10 H10 120.1
C9 C10 H10 120.1
C10 C11 C12 119.9(2)
C10 C11 N3 119.44(18)
C12 C11 N3 120.70(18)
C13 C12 C11 118.93(19)
C13 C12 H12 120.5
C11 C12 H12 120.5
C12 C13 C8 122.81(19)
C12 C13 H13 118.6
C8 C13 H13 118.6
C19 C14 C15 121.3(2)
C19 C14 C7 110.95(19)
C15 C14 C7 127.72(19)
C16 C15 C14 118.0(2)
C16 C15 H15 121.0
C14 C15 H15 121.0
C15 C16 C17 120.5(3)
C15 C16 H16 119.7
C17 C16 H16 119.7
C18 C17 C16 121.2(2)
C18 C17 H17 119.4
C16 C17 H17 119.4
C17 C18 C19 118.6(2)
C17 C18 H18 120.7
C19 C18 H18 120.7
C14 C19 C18 120.5(2)
C14 C19 C20 108.97(19)
C18 C19 C20 130.5(2)
O2 C20 C19 106.08(17)
O2 C20 H20A 110.5
C19 C20 H20A 110.5
O2 C20 H20B 110.5
C19 C20 H20B 110.5
H20A C20 H20B 108.7
N1 C21 C22 113.3(2)
N1 C21 H21A 108.9
C22 C21 H21A 108.9
N1 C21 H21B 108.9
C22 C21 H21B 108.9
H21A C21 H21B 107.7
C21 C22 H22A 109.5
C21 C22 H22B 109.5
H22A C22 H22B 109.5
C21 C22 H22C 109.5
H22A C22 H22C 109.5
H22B C22 H22C 109.5
N3 C23 C24 113.2(3)
N3 C23 H23A 108.9
C24 C23 H23A 108.9
N3 C23 H23B 108.9
C24 C23 H23B 108.9
H23A C23 H23B 107.8
C23 C24 H24A 109.5
C23 C24 H24B 109.5
H24A C24 H24B 109.5
C23 C24 H24C 109.5
H24A C24 H24C 109.5
H24B C24 H24C 109.5

loop_
_geom_bond_atom_site_label_1
_geom_bond_atom_site_label_2
_geom_bond_distance
N1 N2 1.336(2)
N1 C3 1.421(3)
N1 C21 1.460(3)
N2 O3 1.240(2)
N3 N4 1.330(3)
N3 C11 1.426(3)
N3 C23 1.473(3)
N4 O4 1.232(3)
O1 C9 1.367(2)
O1 C1 1.378(2)
O2 C20 1.432(3)
O2 C7 1.466(2)
C1 C6 1.378(3)
C1 C2 1.380(3)
C2 C3 1.372(3)
C2 H2A 0.9300
C3 C4 1.389(3)
C4 C5 1.369(3)
C4 H4 0.9300
C5 C6 1.399(3)
C5 H5 0.9300
C6 C7 1.510(3)
C7 C14 1.512(3)
C7 C8 1.513(3)
C8 C9 1.381(3)
C8 C13 1.391(3)
C9 C10 1.377(3)
C10 C11 1.371(3)
C10 H10 0.9300
C11 C12 1.391(3)
C12 C13 1.365(3)
C12 H12 0.9300
C13 H13 0.9300
C14 C19 1.366(3)
C14 C15 1.397(3)
C15 C16 1.375(4)
C15 H15 0.9300
C16 C17 1.394(4)
C16 H16 0.9300
C17 C18 1.363(4)
C17 H17 0.9300
C18 C19 1.394(3)
C18 H18 0.9300
C19 C20 1.479(3)
C20 H20A 0.9700
C20 H20B 0.9700
C21 C22 1.509(4)
C21 H21A 0.9700
C21 H21B 0.9700
C22 H22A 0.9600
C22 H22B 0.9600
C22 H22C 0.9600
C23 C24 1.485(4)
C23 H23A 0.9700
C23 H23B 0.9700
C24 H24A 0.9600
C24 H24B 0.9600
C24 H24C 0.9600

loop_
_geom_hbond_atom_site_label_D
_geom_hbond_atom_site_label_H
_geom_hbond_atom_site_label_A
_geom_hbond_distance_DH
_geom_hbond_distance_HA
_geom_hbond_distance_DA
_geom_hbond_angle_DHA
_geom_hbond_site_symmetry_A
C21 H21A O2 0.97 2.62 3.506(3) 151.8 4_565
C12 H12 O4 0.93 2.51 3.404(3) 161.1 3_656
C12 H12 O4 0.93 2.51 3.404(3) 161.1 3_656
C21 H21A O2 0.97 2.62 3.506(3) 151.8 4_565

loop_
_geom_torsion_atom_site_label_1
_geom_torsion_atom_site_label_2
_geom_torsion_atom_site_label_3
_geom_torsion_atom_site_label_4
_geom_torsion
C3 N1 N2 O3 -178.91(18)
C21 N1 N2 O3 -2.2(3)
C11 N3 N4 O4 179.1(3)
C23 N3 N4 O4 0.0(4)
C9 O1 C1 C6 -2.2(3)
C9 O1 C1 C2 177.83(19)
O1 C1 C2 C3 -179.11(18)
C6 C1 C2 C3 0.9(3)
C1 C2 C3 C4 1.1(3)
C1 C2 C3 N1 -179.35(18)
N2 N1 C3 C2 154.55(19)
C21 N1 C3 C2 -22.1(3)
N2 N1 C3 C4 -25.9(3)
C21 N1 C3 C4 157.4(2)
C2 C3 C4 C5 -1.9(3)
N1 C3 C4 C5 178.5(2)
C3 C4 C5 C6 0.8(3)
O1 C1 C6 C5 178.08(19)
C2 C1 C6 C5 -2.0(3)
O1 C1 C6 C7 -0.6(3)
C2 C1 C6 C7 179.40(19)
C4 C5 C6 C1 1.1(3)
C4 C5 C6 C7 179.7(2)
C20 O2 C7 C6 115.83(19)
C20 O2 C7 C14 -5.2(2)
C20 O2 C7 C8 -123.28(18)
C1 C6 C7 O2 123.6(2)
C5 C6 C7 O2 -55.0(3)
C1 C6 C7 C14 -122.3(2)
C5 C6 C7 C14 59.1(3)
C1 C6 C7 C8 3.4(3)
C5 C6 C7 C8 -175.20(19)
O2 C7 C8 C9 -124.3(2)
C6 C7 C8 C9 -3.9(3)
C14 C7 C8 C9 123.2(2)
O2 C7 C8 C13 57.3(2)
C6 C7 C8 C13 177.78(19)
C14 C7 C8 C13 -55.2(3)
C1 O1 C9 C10 -178.96(19)
C1 O1 C9 C8 1.7(3)
C13 C8 C9 O1 -179.98(19)
C7 C8 C9 O1 1.6(3)
C13 C8 C9 C10 0.7(3)
C7 C8 C9 C10 -177.72(19)
O1 C9 C10 C11 -178.7(2)
C8 C9 C10 C11 0.7(3)
C9 C10 C11 C12 -2.2(3)
C9 C10 C11 N3 177.1(2)
N4 N3 C11 C10 -146.9(2)
C23 N3 C11 C10 32.1(3)
N4 N3 C11 C12 32.4(3)
C23 N3 C11 C12 -148.6(2)
C10 C11 C12 C13 2.3(3)
N3 C11 C12 C13 -177.0(2)
C11 C12 C13 C8 -0.8(3)
C9 C8 C13 C12 -0.6(3)
C7 C8 C13 C12 177.8(2)
O2 C7 C14 C19 1.5(2)
C6 C7 C14 C19 -116.7(2)
C8 C7 C14 C19 118.08(19)
O2 C7 C14 C15 -175.7(2)
C6 C7 C14 C15 66.0(3)
C8 C7 C14 C15 -59.2(3)
C19 C14 C15 C16 -0.7(4)
C7 C14 C15 C16 176.3(2)
C14 C15 C16 C17 0.8(4)
C15 C16 C17 C18 -0.7(5)
C16 C17 C18 C19 0.4(4)
C15 C14 C19 C18 0.5(3)
C7 C14 C19 C18 -177.0(2)
C15 C14 C19 C20 -179.9(2)
C7 C14 C19 C20 2.6(3)
C17 C18 C19 C14 -0.3(4)
C17 C18 C19 C20 -179.8(2)
C7 O2 C20 C19 6.9(2)
C14 C19 C20 O2 -5.8(2)
C18 C19 C20 O2 173.7(2)
N2 N1 C21 C22 -80.8(3)
C3 N1 C21 C22 95.8(2)
N4 N3 C23 C24 81.8(3)
C11 N3 C23 C24 -97.2(3)
